data_7133990
loop_
_publ_author_name
'Durin, Gabriel'
'Lee, Mijung'
'Pogany, Martina Aliz'
'Kahl, Christian'
'Weyhermueller, Thomas'
'Leitner, Walter'
'Kaeffer, Nicolas'

_publ_section_title
;
 Electrochemical Aldehydes Hydrogenation: Probing the Inner-Sphere
 Strategy with Nickel-Bipyridine Complexes
;
_journal_name_full 'Chemical Communications'
_journal_paper_doi 10.1039/D4CC04050C
_journal_year 2024
_chemical_formula_moiety 'C17 H14 N2 Ni O'
_chemical_formula_sum 'C17 H14 N2 Ni O'
_chemical_formula_weight 321.01
_chemical_properties_physical Air-sensitive,Moisture-sensitive,Oxygen-sensitive
_space_group_crystal_system monoclinic
_space_group_IT_number 14
_space_group_name_Hall '-P 2yn'
_space_group_name_H-M_alt 'P 1 21/n 1'
_atom_sites_solution_hydrogens mixed
_atom_sites_solution_primary direct
_atom_sites_solution_secondary difmap
_audit_creation_method 'APEX4 v2022.1-1'
_audit_update_record
;
2024-07-31 deposited with the CCDC.	2024-11-22 downloaded from the CCDC.
;
_cell_angle_alpha 90
_cell_angle_beta 94.763(2)
_cell_angle_gamma 90
_cell_formula_units_Z 4
_cell_length_a 6.8635(3)
_cell_length_b 22.7679(9)
_cell_length_c 8.8158(3)
_cell_measurement_reflns_used 9985
_cell_measurement_temperature 85(2)
_cell_measurement_theta_max 36.2814
_cell_measurement_theta_min 2.4849
_cell_volume 1372.87(9)
_computing_cell_refinement 'SAINT V8.40B (Bruker AXS LLC, 2019)'
_computing_data_collection 'Bruker Instrument Service vV6.2.15'
_computing_data_reduction 'SAINT V8.40B (Bruker AXS LLC, 2019)'
_computing_molecular_graphics 'shelXle (C.B. Huebschle, rev 1365)'
_computing_structure_refinement 'SHELXL-2019/1 (Sheldrick, 2019)'
_computing_structure_solution 'XT, VERSION 2018/2'
_diffrn_ambient_temperature 85(2)
_diffrn_detector_area_resol_mean 7.3910
_diffrn_measured_fraction_theta_full 0.999
_diffrn_measured_fraction_theta_max 0.999
_diffrn_measurement_device 'KAPPA diffractometer'
_diffrn_measurement_device_type 'Bruker D8 VENTURE'
_diffrn_measurement_method '\w and \f scans'
_diffrn_radiation_monochromator 'multilayer mirror'
_diffrn_radiation_type 'Mo K\a'
_diffrn_radiation_wavelength 0.71073
_diffrn_reflns_av_R_equivalents 0.0443
_diffrn_reflns_av_unetI/netI 0.0201
_diffrn_reflns_limit_h_max 11
_diffrn_reflns_limit_h_min -10
_diffrn_reflns_limit_k_max 38
_diffrn_reflns_limit_k_min -38
_diffrn_reflns_limit_l_max 14
_diffrn_reflns_limit_l_min -14
_diffrn_reflns_number 88109
_diffrn_reflns_theta_full 25.24
_diffrn_reflns_theta_max 36.42
_diffrn_reflns_theta_min 2.48
_diffrn_source 'microfocus sealed tube'
_diffrn_source_current 1.4
_diffrn_source_power 0.07
_diffrn_source_type 'INCOATEC I\mS DIAMOND'
_diffrn_source_voltage 50
_exptl_absorpt_coefficient_mu 1.412
_exptl_absorpt_correction_T_max 0.93
_exptl_absorpt_correction_T_min 0.85
_exptl_absorpt_correction_type multi-scan
_exptl_absorpt_process_details
;
Krause, L., Herbst-Irmer, R., Sheldrick, G. M., Stalke, D. (2015).
"Comparison of silver and molybdenum microfocus X-ray sources for
single-crystal structure determination"
J. Appl. Cryst. 48, 3-10.
doi:10.1107/S1600576714022985
;
_exptl_crystal_colour 'lustrous dark green'
_exptl_crystal_density_diffrn 1.553
_exptl_crystal_density_method 'not measured'
_exptl_crystal_description fragment
_exptl_crystal_F_000 664
_exptl_crystal_recrystallization_method 'Re-crystallisation from solvent'
_exptl_crystal_size_max 0.065
_exptl_crystal_size_mid 0.050
_exptl_crystal_size_min 0.050
_refine_diff_density_max 0.624
_refine_diff_density_min -0.385
_refine_ls_extinction_method none
_refine_ls_goodness_of_fit_ref 1.066
_refine_ls_hydrogen_treatment mixed
_refine_ls_matrix_type full
_refine_ls_number_parameters 193
_refine_ls_number_reflns 6709
_refine_ls_number_restraints 0
_refine_ls_restrained_S_all 1.066
_refine_ls_R_factor_all 0.0352
_refine_ls_R_factor_gt 0.0293
_refine_ls_shift/su_max 0.001
_refine_ls_shift/su_mean 0.000
_refine_ls_structure_factor_coef Fsqd
_refine_ls_weighting_details 'w=1/[\s^2^(Fo^2^)+(0.0322P)^2^+0.6329P] where P=(Fo^2^+2Fc^2^)/3'
_refine_ls_weighting_scheme calc
_refine_ls_wR_factor_gt 0.0717
_refine_ls_wR_factor_ref 0.0743
_reflns_Friedel_coverage 0.000
_reflns_number_gt 5923
_reflns_number_total 6709
_reflns_threshold_expression 'I > 2\s(I)'
_cod_data_source_file d4cc04050c3.cif
_cod_data_source_block CEC0276_1
_cod_depositor_comments
;
The following automatic conversions were performed:

data item '_exptl_absorpt_correction_type' value 'Multi-Scan' was
changed to 'multi-scan' in accordance with the
/home/data/users/saulius/crontab/automatic-downloads/rss-feeds/RSC/lib/dictionaries/cif_core.dic
dictionary named 'cif_core.dic' version 2.4.2 last updated on
2011-04-26.

Automatic conversion script
Id: cif_fix_values 8170 2020-07-09 18:12:32Z antanas 
;
_cod_database_code 7133990

loop_
_space_group_symop_operation_xyz
'x, y, z'
'-x+1/2, y+1/2, -z+1/2'
'-x, -y, -z'
'x-1/2, -y-1/2, z-1/2'

loop_
_atom_site_type_symbol
_atom_site_label
_atom_site_fract_x
_atom_site_fract_y
_atom_site_fract_z
_atom_site_U_iso_or_equiv
_atom_site_adp_type
_atom_site_calc_flag
_atom_site_refinement_flags_adp
_atom_site_refinement_flags_occupancy
_atom_site_refinement_flags_posn
_atom_site_occupancy
_atom_site_disorder_assembly
_atom_site_disorder_group
Ni Ni1 0.18423(2) 0.43714(2) 0.30668(2) 0.01360(3) Uani d . . . 1 . .
O O1 0.12903(12) 0.39507(4) 0.12799(8) 0.02048(14) Uani d . . . 1 . .
C C2 0.16064(15) 0.35746(4) 0.24474(11) 0.01734(16) Uani d . . . 1 . .
H H2 0.047(2) 0.3375(7) 0.2826(18) 0.021000 Uiso d U . . 1 . .
C C3 0.34339(14) 0.32306(4) 0.26416(10) 0.01514(15) Uani d . . . 1 . .
C C4 0.49438(15) 0.33032(4) 0.16794(11) 0.01664(15) Uani d . . . 1 . .
H H4 0.478276 0.357109 0.085239 0.020000 Uiso calc U . R 1 . .
C C5 0.66709(16) 0.29874(5) 0.19235(12) 0.01929(17) Uani d . . . 1 . .
H H5 0.767648 0.304063 0.125804 0.023000 Uiso calc U . R 1 . .
C C6 0.69506(16) 0.25928(5) 0.31331(12) 0.02033(17) Uani d . . . 1 . .
H H6 0.814243 0.238149 0.330114 0.024000 Uiso calc U . R 1 . .
C C7 0.54593(16) 0.25136(4) 0.40889(12) 0.01986(17) Uani d . . . 1 . .
H H7 0.563104 0.224615 0.491648 0.024000 Uiso calc U . R 1 . .
C C8 0.37163(15) 0.28243(4) 0.38384(12) 0.01800(16) Uani d . . . 1 . .
H H8 0.269966 0.276042 0.448819 0.022000 Uiso calc U . R 1 . .
N N11 0.24214(12) 0.45063(4) 0.51586(9) 0.01392(13) Uani d . . . 1 . .
C C12 0.25468(15) 0.40922(4) 0.62600(11) 0.01739(16) Uani d . . . 1 . .
H H12 0.236274 0.369232 0.597516 0.021000 Uiso calc U . R 1 . .
C C13 0.29322(16) 0.42267(5) 0.77861(11) 0.01976(17) Uani d . . . 1 . .
H H13 0.299241 0.392552 0.853436 0.024000 Uiso calc U . R 1 . .
C C14 0.32288(16) 0.48087(5) 0.82030(11) 0.02056(18) Uani d . . . 1 . .
H H14 0.351128 0.491105 0.924268 0.025000 Uiso calc U . R 1 . .
C C15 0.31094(15) 0.52410(5) 0.70880(11) 0.01864(16) Uani d . . . 1 . .
H H15 0.331213 0.564210 0.735292 0.022000 Uiso calc U . R 1 . .
C C16 0.26875(13) 0.50765(4) 0.55743(10) 0.01398(14) Uani d . . . 1 . .
C C17 0.24475(13) 0.54896(4) 0.42883(10) 0.01409(14) Uani d . . . 1 . .
C C18 0.26680(15) 0.60954(4) 0.44243(12) 0.01888(17) Uani d . . . 1 . .
H H18 0.303573 0.626890 0.538562 0.023000 Uiso calc U . R 1 . .
C C19 0.23420(17) 0.64424(5) 0.31317(13) 0.02155(18) Uani d . . . 1 . .
H H19 0.248728 0.685686 0.319445 0.026000 Uiso calc U . R 1 . .
C C20 0.18004(16) 0.61737(5) 0.17471(12) 0.01986(17) Uani d . . . 1 . .
H H20 0.156157 0.640166 0.084830 0.024000 Uiso calc U . R 1 . .
C C21 0.16135(15) 0.55682(4) 0.16961(11) 0.01698(15) Uani d . . . 1 . .
H H21 0.123715 0.538696 0.074604 0.020000 Uiso calc U . R 1 . .
N N22 0.19415(12) 0.52263(4) 0.29322(9) 0.01439(13) Uani d . . . 1 . .

loop_
_atom_site_aniso_label
_atom_site_aniso_U_11
_atom_site_aniso_U_22
_atom_site_aniso_U_33
_atom_site_aniso_U_12
_atom_site_aniso_U_13
_atom_site_aniso_U_23
Ni1 0.01608(6) 0.01378(5) 0.01072(5) 0.00137(4) -0.00023(4) -0.00081(4)
O1 0.0264(4) 0.0207(3) 0.0133(3) 0.0042(3) -0.0049(3) -0.0027(2)
C2 0.0187(4) 0.0164(4) 0.0163(4) -0.0007(3) -0.0020(3) -0.0022(3)
C3 0.0185(4) 0.0124(3) 0.0140(3) -0.0020(3) -0.0012(3) -0.0020(3)
C4 0.0211(4) 0.0157(4) 0.0129(3) -0.0017(3) 0.0004(3) -0.0007(3)
C5 0.0208(4) 0.0195(4) 0.0178(4) -0.0002(3) 0.0029(3) -0.0026(3)
C6 0.0209(4) 0.0161(4) 0.0235(4) 0.0004(3) -0.0009(3) -0.0012(3)
C7 0.0240(4) 0.0138(4) 0.0212(4) -0.0028(3) -0.0018(3) 0.0028(3)
C8 0.0209(4) 0.0143(4) 0.0188(4) -0.0036(3) 0.0015(3) 0.0013(3)
N11 0.0146(3) 0.0153(3) 0.0120(3) 0.0012(2) 0.0012(2) 0.0004(2)
C12 0.0194(4) 0.0187(4) 0.0142(3) 0.0016(3) 0.0017(3) 0.0021(3)
C13 0.0195(4) 0.0270(5) 0.0128(4) 0.0033(3) 0.0010(3) 0.0034(3)
C14 0.0188(4) 0.0301(5) 0.0124(3) 0.0019(4) -0.0008(3) -0.0018(3)
C15 0.0184(4) 0.0228(4) 0.0144(4) 0.0000(3) -0.0009(3) -0.0041(3)
C16 0.0120(3) 0.0166(3) 0.0132(3) 0.0004(3) 0.0004(3) -0.0011(3)
C17 0.0131(3) 0.0149(3) 0.0142(3) 0.0002(3) 0.0005(3) -0.0007(3)
C18 0.0197(4) 0.0167(4) 0.0196(4) -0.0022(3) -0.0021(3) -0.0010(3)
C19 0.0229(4) 0.0166(4) 0.0245(5) -0.0023(3) -0.0016(4) 0.0018(3)
C20 0.0207(4) 0.0188(4) 0.0200(4) 0.0010(3) 0.0013(3) 0.0045(3)
C21 0.0182(4) 0.0183(4) 0.0145(3) 0.0026(3) 0.0013(3) 0.0014(3)
N22 0.0147(3) 0.0162(3) 0.0123(3) 0.0018(2) 0.0010(2) -0.0001(2)

loop_
_atom_type_symbol
_atom_type_description
_atom_type_scat_dispersion_real
_atom_type_scat_dispersion_imag
_atom_type_scat_source
C C 0.0033 0.0016 'International Tables Vol C Tables 4.2.6.8 and 6.1.1.4'
H H 0.0000 0.0000 'International Tables Vol C Tables 4.2.6.8 and 6.1.1.4'
N N 0.0061 0.0033 'International Tables Vol C Tables 4.2.6.8 and 6.1.1.4'
O O 0.0106 0.0060 'International Tables Vol C Tables 4.2.6.8 and 6.1.1.4'
Ni Ni 0.3393 1.1124 'International Tables Vol C Tables 4.2.6.8 and 6.1.1.4'

loop_
_geom_angle_atom_site_label_1
_geom_angle_atom_site_label_2
_geom_angle_atom_site_label_3
_geom_angle_site_symmetry_1
_geom_angle_site_symmetry_3
_geom_angle
_geom_angle_publ_flag
O1 Ni1 N11 . . 158.29(4) ?
O1 Ni1 C2 . . 41.90(4) ?
N11 Ni1 C2 . . 116.40(4) ?
O1 Ni1 N22 . . 117.96(3) ?
N11 Ni1 N22 . . 83.75(3) ?
C2 Ni1 N22 . . 159.81(4) ?
C2 O1 Ni1 . . 70.72(5) ?
O1 C2 C3 . . 120.59(9) ?
O1 C2 Ni1 . . 67.37(5) ?
C3 C2 Ni1 . . 114.98(7) ?
C4 C3 C8 . . 117.98(9) ?
C4 C3 C2 . . 122.05(9) ?
C8 C3 C2 . . 119.96(9) ?
C5 C4 C3 . . 120.64(9) ?
C4 C5 C6 . . 120.90(10) ?
C7 C6 C5 . . 119.02(10) ?
C6 C7 C8 . . 120.28(9) ?
C7 C8 C3 . . 121.15(9) ?
C12 N11 C16 . . 118.32(8) ?
C12 N11 Ni1 . . 125.94(7) ?
C16 N11 Ni1 . . 115.72(6) ?
N11 C12 C13 . . 122.68(10) ?
C12 C13 C14 . . 118.79(10) ?
C13 C14 C15 . . 119.43(9) ?
C14 C15 C16 . . 118.87(10) ?
N11 C16 C15 . . 121.90(9) ?
N11 C16 C17 . . 113.54(8) ?
C15 C16 C17 . . 124.55(9) ?
N22 C17 C18 . . 122.14(9) ?
N22 C17 C16 . . 113.61(8) ?
C18 C17 C16 . . 124.24(9) ?
C19 C18 C17 . . 118.95(9) ?
C20 C19 C18 . . 118.92(10) ?
C21 C20 C19 . . 118.98(9) ?
N22 C21 C20 . . 122.80(9) ?
C21 N22 C17 . . 118.19(9) ?
C21 N22 Ni1 . . 128.54(7) ?
C17 N22 Ni1 . . 113.26(6) ?

loop_
_geom_bond_atom_site_label_1
_geom_bond_atom_site_label_2
_geom_bond_site_symmetry_2
_geom_bond_distance
_geom_bond_publ_flag
Ni1 O1 . 1.8557(7) ?
Ni1 N11 . 1.8791(8) ?
Ni1 C2 . 1.8977(10) ?
Ni1 N22 . 1.9517(9) ?
O1 C2 . 1.3426(13) ?
C2 C3 . 1.4766(14) ?
C3 C4 . 1.4025(14) ?
C3 C8 . 1.4045(14) ?
C4 C5 . 1.3878(15) ?
C5 C6 . 1.3953(15) ?
C6 C7 . 1.3906(15) ?
C7 C8 . 1.3916(15) ?
N11 C12 . 1.3510(12) ?
N11 C16 . 1.3572(12) ?
C12 C13 . 1.3837(14) ?
C13 C14 . 1.3856(16) ?
C14 C15 . 1.3887(15) ?
C15 C16 . 1.3931(13) ?
C16 C17 . 1.4719(13) ?
C17 N22 . 1.3565(12) ?
C17 C18 . 1.3915(14) ?
C18 C19 . 1.3894(15) ?
C19 C20 . 1.3882(16) ?
C20 C21 . 1.3849(15) ?
C21 N22 . 1.3429(12) ?

loop_
_geom_torsion_atom_site_label_1
_geom_torsion_atom_site_label_2
_geom_torsion_atom_site_label_3
_geom_torsion_atom_site_label_4
_geom_torsion_site_symmetry_1
_geom_torsion_site_symmetry_2
_geom_torsion_site_symmetry_3
_geom_torsion_site_symmetry_4
_geom_torsion
_geom_torsion_publ_flag
N11 Ni1 O1 C2 . . . . -2.38(13) ?
N22 Ni1 O1 C2 . . . . 178.19(6) ?
Ni1 O1 C2 C3 . . . . -106.57(9) ?
N11 Ni1 C2 O1 . . . . 179.02(5) ?
N22 Ni1 C2 O1 . . . . -4.63(14) ?
O1 Ni1 C2 C3 . . . . 114.45(10) ?
N11 Ni1 C2 C3 . . . . -66.53(8) ?
N22 Ni1 C2 C3 . . . . 109.82(12) ?
O1 C2 C3 C4 . . . . 3.48(14) ?
Ni1 C2 C3 C4 . . . . -73.95(10) ?
O1 C2 C3 C8 . . . . -177.86(9) ?
Ni1 C2 C3 C8 . . . . 104.71(9) ?
C8 C3 C4 C5 . . . . -0.89(14) ?
C2 C3 C4 C5 . . . . 177.80(9) ?
C3 C4 C5 C6 . . . . -0.28(15) ?
C4 C5 C6 C7 . . . . 0.75(15) ?
C5 C6 C7 C8 . . . . -0.01(15) ?
C6 C7 C8 C3 . . . . -1.20(15) ?
C4 C3 C8 C7 . . . . 1.63(14) ?
C2 C3 C8 C7 . . . . -177.08(9) ?
O1 Ni1 N11 C12 . . . . -3.16(15) ?
C2 Ni1 N11 C12 . . . . -4.94(10) ?
N22 Ni1 N11 C12 . . . . 176.33(9) ?
O1 Ni1 N11 C16 . . . . 178.43(9) ?
C2 Ni1 N11 C16 . . . . 176.66(7) ?
N22 Ni1 N11 C16 . . . . -2.07(7) ?
C16 N11 C12 C13 . . . . 0.05(14) ?
Ni1 N11 C12 C13 . . . . -178.32(8) ?
N11 C12 C13 C14 . . . . -0.91(16) ?
C12 C13 C14 C15 . . . . 0.77(15) ?
C13 C14 C15 C16 . . . . 0.17(15) ?
C12 N11 C16 C15 . . . . 0.95(14) ?
Ni1 N11 C16 C15 . . . . 179.48(7) ?
C12 N11 C16 C17 . . . . -177.91(8) ?
Ni1 N11 C16 C17 . . . . 0.62(10) ?
C14 C15 C16 N11 . . . . -1.07(14) ?
C14 C15 C16 C17 . . . . 177.66(9) ?
N11 C16 C17 N22 . . . . 2.06(11) ?
C15 C16 C17 N22 . . . . -176.76(9) ?
N11 C16 C17 C18 . . . . -179.28(9) ?
C15 C16 C17 C18 . . . . 1.89(15) ?
N22 C17 C18 C19 . . . . 0.60(15) ?
C16 C17 C18 C19 . . . . -177.94(9) ?
C17 C18 C19 C20 . . . . 0.21(16) ?
C18 C19 C20 C21 . . . . -0.38(16) ?
C19 C20 C21 N22 . . . . -0.26(16) ?
C20 C21 N22 C17 . . . . 1.04(14) ?
C20 C21 N22 Ni1 . . . . -177.63(8) ?
C18 C17 N22 C21 . . . . -1.22(14) ?
C16 C17 N22 C21 . . . . 177.47(8) ?
C18 C17 N22 Ni1 . . . . 177.65(8) ?
C16 C17 N22 Ni1 . . . . -3.66(10) ?
